data_4020769
loop_
_publ_author_name
'Olga S. Finikova'
'Andrei V. Cheprakov'
'Irina P. Beletskaya'
'Patrick J. Carroll'
'Sergei A. Vinogradov'

_publ_section_title
;
 Novel Versatile Synthesis of Substituted Tetrabenzoporphyrins
;
_journal_name_full 'Journal of Organic Chemistry'
_journal_page_first 522
_journal_page_last 535
_journal_paper_doi 10.1021/jo0350054
_journal_volume 69
_journal_year 2004
_chemical_formula_sum 'C77 H53 Cl3 N4 Ni O16'
_chemical_formula_weight 1455.29
_chemical_name_common 'Ni tetrabenzoporphyrin'
_space_group_IT_number 114
_symmetry_cell_setting tetragonal
_symmetry_Int_Tables_number 114
_symmetry_space_group_name_Hall 'P -4 2n'
_symmetry_space_group_name_H-M 'P -4 21 c'
_cell_angle_alpha 90.00
_cell_angle_beta 90.00
_cell_angle_gamma 90.00
_cell_formula_units_Z 2
_cell_length_a 20.8569(4)
_cell_length_b 20.8569(4)
_cell_length_c 9.0442(2)
_cell_measurement_temperature 180(2)
_cell_volume 3934.32(14)
_diffrn_ambient_temperature 180(2)
_exptl_crystal_density_diffrn 1.228
_refine_ls_R_factor_obs 0.0617
_refine_ls_wR_factor_obs 0.1583
_cod_database_code 4020769

loop_
_symmetry_equiv_pos_as_xyz
'x, y, z'
'-x+1/2, y+1/2, -z+1/2'
'-x, -y, z'
'x+1/2, -y+1/2, -z+1/2'
'-y, x, -z'
'y+1/2, x+1/2, z+1/2'
'y, -x, -z'
'-y+1/2, -x+1/2, z+1/2'

loop_
_atom_site_aniso_label
_atom_site_aniso_U_11
_atom_site_aniso_U_22
_atom_site_aniso_U_33
_atom_site_aniso_U_23
_atom_site_aniso_U_13
_atom_site_aniso_U_12
Ni 0.0223(3) 0.0223(3) 0.0605(6) 0.000 0.000 0.000
N1 0.0237(13) 0.0272(14) 0.059(2) -0.0006(14) -0.0028(13) -0.0026(12)
C1 0.028(2) 0.026(2) 0.060(3) 0.002(2) 0.000(2) 0.0029(13)
C2 0.023(2) 0.025(2) 0.060(2) 0.007(2) -0.004(2) 0.0017(13)
C3 0.027(2) 0.026(2) 0.062(2) 0.006(2) -0.004(2) 0.001(2)
C4 0.027(2) 0.025(2) 0.060(2) 0.002(2) -0.006(2) -0.0001(15)
C5 0.025(2) 0.026(2) 0.062(3) 0.002(2) -0.004(2) -0.0005(15)
C6 0.023(2) 0.026(2) 0.062(2) 0.005(2) -0.005(2) 0.0006(14)
C7 0.034(2) 0.029(2) 0.054(2) 0.002(2) -0.002(2) -0.004(2)
C8 0.032(2) 0.031(2) 0.069(3) 0.012(2) -0.009(2) -0.002(2)
C9 0.033(2) 0.034(2) 0.069(3) 0.012(2) -0.010(2) -0.006(2)
C10 0.032(2) 0.032(2) 0.066(3) 0.008(2) 0.005(2) -0.003(2)
C11 0.107(5) 0.060(3) 0.088(4) 0.030(3) 0.007(4) -0.029(3)
C12 0.040(2) 0.042(2) 0.095(4) 0.027(2) -0.016(3) -0.009(2)
C13 0.083(4) 0.053(3) 0.147(6) 0.030(4) -0.026(4) 0.024(3)
C14 0.022(2) 0.028(2) 0.070(3) 0.006(2) -0.001(2) -0.0041(14)
C15 0.029(2) 0.038(2) 0.071(3) 0.010(2) -0.003(2) -0.004(2)
C16 0.036(2) 0.056(3) 0.102(4) 0.015(3) -0.018(3) -0.006(2)
C17 0.031(2) 0.048(3) 0.108(4) 0.009(3) -0.013(3) 0.005(2)
C18 0.037(2) 0.033(2) 0.101(4) 0.007(3) 0.001(3) 0.006(2)
C19 0.031(2) 0.030(2) 0.074(3) 0.002(2) -0.001(2) 0.0008(15)
O1 0.059(2) 0.041(2) 0.089(3) 0.005(2) -0.014(2) -0.020(2)
O2 0.071(2) 0.040(2) 0.066(2) 0.0118(14) 0.004(2) -0.015(2)
O3 0.094(3) 0.056(2) 0.234(7) 0.047(3) -0.112(4) -0.027(2)
O4 0.045(2) 0.044(2) 0.093(3) 0.010(2) -0.017(2) 0.0107(14)
C20 0.180(11) 0.103(7) 0.066(5) 0.003(5) 0.015(6) -0.034(7)
Cl1 0.254(5) 0.119(2) 0.105(2) 0.016(2) 0.071(3) -0.024(3)
Cl2 0.199(4) 0.103(2) 0.175(4) 0.035(2) -0.010(3) -0.025(2)
Cl3 0.164(4) 0.322(8) 0.190(5) -0.052(5) -0.054(4) 0.015(4)

loop_
_atom_site_label
_atom_site_type_symbol
_atom_site_fract_x
_atom_site_fract_y
_atom_site_fract_z
_atom_site_U_iso_or_equiv
_atom_site_thermal_displace_type
_atom_site_occupancy
_atom_site_calc_flag
_atom_site_refinement_flags
_atom_site_disorder_group
Ni Ni 0.5000 0.5000 0.5000 0.0350(3) Uani 1 d S .
N1 N 0.52339(14) 0.41191(14) 0.5236(4) 0.0366(8) Uani 1 d . .
C1 C 0.4819(2) 0.3604(2) 0.5294(5) 0.0382(9) Uani 1 d . .
C2 C 0.5125(2) 0.3074(2) 0.6032(5) 0.0359(8) Uani 1 d . .
C3 C 0.5760(2) 0.3261(2) 0.6318(5) 0.0383(9) Uani 1 d . .
C4 C 0.5826(2) 0.3904(2) 0.5715(5) 0.0372(9) Uani 1 d . .
C5 C 0.6392(2) 0.4214(2) 0.5366(5) 0.0377(9) Uani 1 d . .
C6 C 0.4896(2) 0.2479(2) 0.6550(5) 0.0372(9) Uani 1 d . .
H6 H 0.4475(2) 0.2354(2) 0.6369(5) 0.049 Uiso 1 calc R .
C7 C 0.5304(2) 0.2088(2) 0.7328(5) 0.0391(9) Uani 1 d . .
C8 C 0.5946(2) 0.2266(2) 0.7583(5) 0.0438(10) Uani 1 d . .
C9 C 0.6174(2) 0.2852(2) 0.7103(5) 0.0450(10) Uani 1 d . .
H9 H 0.6595(2) 0.2974(2) 0.7295(5) 0.060 Uiso 1 calc R .
C10 C 0.5031(2) 0.1489(2) 0.7968(5) 0.0435(9) Uani 1 d . .
C11 C 0.4930(3) 0.0871(3) 1.0123(8) 0.085(2) Uani 1 d . .
H11A H 0.4999(23) 0.0904(10) 1.1170(10) 0.128 Uiso 1 calc R .
H11B H 0.5170(18) 0.0516(4) 0.9740(42) 0.128 Uiso 1 calc R .
H11C H 0.4482(7) 0.0806(13) 0.9932(49) 0.128 Uiso 1 calc R .
C12 C 0.6417(2) 0.1828(2) 0.8290(7) 0.0590(14) Uani 1 d . .
C13 C 0.6697(3) 0.0741(3) 0.8655(10) 0.094(2) Uani 1 d . .
H13A H 0.7138(5) 0.0803(17) 0.8384(50) 0.142 Uiso 1 calc R .
H13B H 0.6561(18) 0.0322(3) 0.8350(49) 0.142 Uiso 1 calc R .
H13C H 0.6653(21) 0.0780(18) 0.9708(10) 0.142 Uiso 1 calc R .
C14 C 0.7027(2) 0.3892(2) 0.5620(5) 0.0399(9) Uani 1 d . .
C15 C 0.7451(2) 0.4150(2) 0.6656(6) 0.0460(10) Uani 1 d . .
H15 H 0.7335(2) 0.4511(2) 0.7198(6) 0.061 Uiso 1 calc R .
C16 C 0.8047(2) 0.3867(2) 0.6875(7) 0.0646(14) Uani 1 d . .
H16 H 0.8331(2) 0.4036(2) 0.7566(7) 0.086 Uiso 1 calc R .
C17 C 0.8214(2) 0.3330(2) 0.6051(7) 0.0625(14) Uani 1 d . .
H17 H 0.8616(2) 0.3145(2) 0.6180(7) 0.083 Uiso 1 calc R .
C18 C 0.7802(2) 0.3071(2) 0.5065(7) 0.0573(12) Uani 1 d . .
H18 H 0.7918(2) 0.2703(2) 0.4550(7) 0.076 Uiso 1 calc R .
C19 C 0.7206(2) 0.3349(2) 0.4811(6) 0.0449(10) Uani 1 d . .
H19 H 0.6929(2) 0.3176(2) 0.4111(6) 0.060 Uiso 1 calc R .
O1 O 0.4722(2) 0.11031(15) 0.7281(5) 0.0630(10) Uani 1 d . .
O2 O 0.5137(2) 0.14526(15) 0.9416(4) 0.0590(9) Uani 1 d . .
O3 O 0.6845(2) 0.1988(2) 0.9059(8) 0.128(3) Uani 1 d . .
O4 O 0.6305(2) 0.12212(15) 0.7935(4) 0.0607(9) Uani 1 d . .
C20 C 0.3832(6) 0.4083(5) 0.9455(10) 0.116(4) Uani 0.805(6) d P .
H20 H 0.3811(6) 0.4307(5) 1.0405(10) 0.155 Uiso 0.805(6) calc PR .
Cl1 Cl 0.4295(2) 0.4501(2) 0.8327(4) 0.159(2) Uani 0.805(6) d P .
Cl2 Cl 0.4073(2) 0.3328(2) 0.9764(5) 0.159(2) Uani 0.805(6) d P .
Cl3 Cl 0.3064(3) 0.4041(3) 0.8723(6) 0.225(3) Uani 0.805(6) d P .

loop_
_geom_bond_atom_site_label_1
_geom_bond_atom_site_label_2
_geom_bond_distance
_geom_bond_site_symmetry_2
_geom_bond_publ_flag
Ni N1 1.913(3) 7_566 ?
Ni N1 1.913(3) . ?
Ni N1 1.913(3) 3_665 ?
Ni N1 1.913(3) 5_656 ?
N1 C1 1.380(5) . ?
N1 C4 1.384(5) . ?
C1 C5 1.396(5) 7_566 ?
C1 C2 1.442(5) . ?
C2 C3 1.405(5) . ?
C2 C6 1.409(5) . ?
C3 C9 1.406(6) . ?
C3 C4 1.454(5) . ?
C4 C5 1.383(5) . ?
C5 C1 1.396(5) 5_656 ?
C5 C14 1.502(5) . ?
C6 C7 1.373(5) . ?
C7 C8 1.407(5) . ?
C7 C10 1.491(5) . ?
C8 C9 1.382(5) . ?
C8 C12 1.487(6) . ?
C10 O1 1.203(5) . ?
C10 O2 1.331(5) . ?
C11 O2 1.437(5) . ?
C12 O3 1.179(6) . ?
C12 O4 1.327(6) . ?
C13 O4 1.448(6) . ?
C14 C15 1.397(6) . ?
C14 C19 1.398(6) . ?
C15 C16 1.390(6) . ?
C16 C17 1.391(8) . ?
C17 C18 1.351(7) . ?
C18 C19 1.391(5) . ?
C20 Cl1 1.652(10) . ?
C20 Cl2 1.676(12) . ?
C20 Cl3 1.736(14) . ?
